data_1573072
loop_
_publ_author_name
'Wang, leibing'
'Feng, Zhongyu'
'Luo, Zhen'
'Guo, Zihao'
'Wang , Jieping'
'Yi, WenBin'

_publ_section_title
;
 Direct synthesis of N-perfluoro-tert-butyl secondary amines from
 N-trifluoromethyl secondary amines
;
_journal_name_full 'Chemical Science'
_journal_paper_doi 10.1039/D4SC06335J
_journal_year 2024
_chemical_formula_moiety '2(C16 H10 F9 N)'
_chemical_formula_sum 'C32 H20 F18 N2'
_chemical_formula_weight 774.50
_space_group_crystal_system orthorhombic
_space_group_IT_number 29
_space_group_name_Hall 'P 2c -2ac'
_space_group_name_H-M_alt 'P c a 21'
_atom_sites_solution_hydrogens geom
_atom_sites_solution_primary dual
_audit_creation_date 2023-04-14
_audit_creation_method
;
Olex2 1.5
(compiled 2023.03.06 svn.rbb2c1857 for OlexSys, GUI svn.r6748)
;
_audit_update_record
;
2023-04-14 deposited with the CCDC.	2024-10-31 downloaded from the CCDC.
;
_cell_angle_alpha 90
_cell_angle_beta 90
_cell_angle_gamma 90
_cell_formula_units_Z 4
_cell_length_a 37.282(2)
_cell_length_b 7.7234(5)
_cell_length_c 10.7769(6)
_cell_measurement_reflns_used 9704
_cell_measurement_temperature 193.15
_cell_measurement_theta_max 53.172
_cell_measurement_theta_min 4.119
_cell_volume 3103.1(3)
_computing_cell_refinement 'SAINT V8.40B (?, 2016)'
_computing_data_reduction 'SAINT V8.40B (?, 2016)'
_computing_molecular_graphics 'Olex2 1.5 (Dolomanov et al., 2009)'
_computing_publication_material 'Olex2 1.5 (Dolomanov et al., 2009)'
_computing_structure_refinement 'SHELXL 2018/3 (Sheldrick, 2015)'
_computing_structure_solution 'SHELXT 2018/2 (Sheldrick, 2018)'
_diffrn_ambient_temperature 193.15
_diffrn_measured_fraction_theta_full 0.993
_diffrn_measured_fraction_theta_max 0.987
_diffrn_measurement_device_type 'Bruker D8 VENTURE'
_diffrn_measurement_method '\f and \w scans'
_diffrn_radiation_type GaK\a
_diffrn_radiation_wavelength 1.34139
_diffrn_reflns_av_R_equivalents 0.0556
_diffrn_reflns_av_unetI/netI 0.0526
_diffrn_reflns_Laue_measured_fraction_full 0.993
_diffrn_reflns_Laue_measured_fraction_max 0.987
_diffrn_reflns_limit_h_max 44
_diffrn_reflns_limit_h_min -42
_diffrn_reflns_limit_k_max 8
_diffrn_reflns_limit_k_min -9
_diffrn_reflns_limit_l_max 12
_diffrn_reflns_limit_l_min -12
_diffrn_reflns_number 18441
_diffrn_reflns_point_group_measured_fraction_full 0.949
_diffrn_reflns_point_group_measured_fraction_max 0.940
_diffrn_reflns_theta_full 53.594
_diffrn_reflns_theta_max 54.123
_diffrn_reflns_theta_min 4.122
_diffrn_source_current 2.86
_diffrn_source_power 0.19937059999999998
_diffrn_source_voltage 69.71
_diffrn_standards_number 0
_exptl_absorpt_coefficient_mu 1.003
_exptl_absorpt_correction_T_max 0.7506
_exptl_absorpt_correction_T_min 0.5301
_exptl_absorpt_correction_type multi-scan
_exptl_absorpt_process_details
;
SADABS-2016/2 (Bruker,2016/2) was used for absorption correction.
wR2(int) was 0.1025 before and 0.0721 after correction.
The Ratio of minimum to maximum transmission is 0.7062.
The \l/2 correction factor is Not present.
;
_exptl_crystal_density_diffrn 1.658
_exptl_crystal_description block
_exptl_crystal_F_000 1552
_exptl_crystal_size_max 0.13
_exptl_crystal_size_mid 0.12
_exptl_crystal_size_min 0.1
_refine_diff_density_max 0.283
_refine_diff_density_min -0.304
_refine_diff_density_rms 0.059
_refine_ls_abs_structure_details
;
 Flack x determined using 1478 quotients [(I+)-(I-)]/[(I+)+(I-)]
 (Parsons, Flack and Wagner, Acta Cryst. B69 (2013) 249-259).
;
_refine_ls_abs_structure_Flack 0.34(14)
_refine_ls_extinction_method none
_refine_ls_goodness_of_fit_ref 1.088
_refine_ls_hydrogen_treatment constr
_refine_ls_matrix_type full
_refine_ls_number_parameters 578
_refine_ls_number_reflns 5369
_refine_ls_number_restraints 148
_refine_ls_restrained_S_all 1.122
_refine_ls_R_factor_all 0.0916
_refine_ls_R_factor_gt 0.0721
_refine_ls_shift/su_max 0.001
_refine_ls_shift/su_mean 0.000
_refine_ls_structure_factor_coef Fsqd
_refine_ls_weighting_details 'w=1/[\s^2^(Fo^2^)+(0.0167P)^2^+6.5043P] where P=(Fo^2^+2Fc^2^)/3'
_refine_ls_weighting_scheme calc
_refine_ls_wR_factor_gt 0.1499
_refine_ls_wR_factor_ref 0.1597
_reflns_Friedel_coverage 0.799
_reflns_Friedel_fraction_full 0.899
_reflns_Friedel_fraction_max 0.887
_reflns_number_gt 4233
_reflns_number_total 5369
_reflns_threshold_expression 'I > 2\s(I)'
_cod_data_source_file d4sc06335j2.cif
_cod_data_source_block 230412lu_nlg_lmf2_0m
_cod_database_code 1573072
_shelx_shelxl_version_number 2018/3
_shelx_space_group_comment
;
The symmetry employed for this shelxl refinement is uniquely defined
by the following loop, which should always be used as a source of
symmetry information in preference to the above space-group names.
They are only intended as comments.
;
_shelx_estimated_absorpt_t_max 0.906
_shelx_estimated_absorpt_t_min 0.881
_olex2_refinement_description
;
1. Fixed Uiso
 At 1.2 times of:
  All C(H) groups, All N(H) groups, All N(H,H) groups
2. Restrained distances
 F10A-C29A \\sim F10B-C29B
 with sigma of 0.04
 F13A-C29A \\sim F13B-C29B
 with sigma of 0.04
 F15A-C29A \\sim F15B-C29B
 with sigma of 0.04
3. Uiso/Uaniso restraints and constraints
F10A \\sim F11A \\sim F12A \\sim F13A \\sim F14A \\sim F15A \\sim F16A \\sim
F17A \\sim F18A \\sim C29A \\sim C30A \\sim C31A \\sim C32A: within 2A with
sigma of 0.01 and sigma for terminal atoms of 0.02 within 2A
F10B \\sim F11B \\sim F12B \\sim F13B \\sim F14B \\sim F15B \\sim F16B \\sim
F17B \\sim F18B \\sim C29B \\sim C30B \\sim C31B \\sim C32B: within 2A with
sigma of 0.01 and sigma for terminal atoms of 0.02 within 2A
4. Others
 Sof(F10B)=Sof(F11B)=Sof(F12B)=Sof(F13B)=Sof(F14B)=Sof(F15B)=Sof(F16B)=
 Sof(F17B)=Sof(F18B)=Sof(H2B)=Sof(C29B)=Sof(C30B)=Sof(C31B)=Sof(C32B)=1-FVAR(1)
 Sof(F10A)=Sof(F11A)=Sof(F12A)=Sof(F13A)=Sof(F14A)=Sof(F15A)=Sof(F16A)=
 Sof(F17A)=Sof(F18A)=Sof(H2A)=Sof(C29A)=Sof(C30A)=Sof(C31A)=Sof(C32A)=FVAR(1)
5.a Everything fixed:
 F17B
5.b Aromatic/amide H refined with riding coordinates:
 N2(H2A), N2(H2B), C17(H17), C18(H18), C19(H19), C21(H21), C22(H22), C24(H24),
 C25(H25), C27(H27), C28(H28), N1(H1), C1(H1A), C2(H2), C3(H3), C5(H5), C6(H6),
 C8(H8), C9(H9), C11(H11), C12(H12)
;
_olex2_submission_special_instructions 'No special instructions were received'

loop_
_space_group_symop_operation_xyz
'x, y, z'
'-x, -y, z+1/2'
'-x+1/2, y, z+1/2'
'x+1/2, -y, z'

loop_
_atom_site_label
_atom_site_type_symbol
_atom_site_fract_x
_atom_site_fract_y
_atom_site_fract_z
_atom_site_U_iso_or_equiv
_atom_site_adp_type
_atom_site_occupancy
_atom_site_site_symmetry_order
_atom_site_calc_flag
_atom_site_refinement_flags_posn
_atom_site_refinement_flags_adp
_atom_site_refinement_flags_occupancy
_atom_site_disorder_assembly
_atom_site_disorder_group
F10A F 0.0541(5) 0.2200(18) 0.3127(19) 0.142(6) Uani 0.620(12) 1 d D U P A 1
F10B F 0.0575(8) 0.226(3) 0.189(4) 0.115(8) Uani 0.380(12) 1 d D U P A 2
F11A F 0.0465(3) 0.299(3) 0.1104(19) 0.112(6) Uani 0.620(12) 1 d . U P A 1
F11B F 0.0488(6) 0.427(4) 0.044(2) 0.117(8) Uani 0.380(12) 1 d . U P A 2
F12A F 0.0983(3) 0.271(2) 0.1997(17) 0.117(6) Uani 0.620(12) 1 d . U P A 1
F12B F 0.1029(5) 0.373(3) 0.111(2) 0.094(7) Uani 0.380(12) 1 d . U P A 2
F13A F 0.0366(3) 0.642(3) 0.0816(12) 0.116(6) Uani 0.620(12) 1 d D U P A 1
F13B F 0.0372(6) 0.754(3) 0.142(3) 0.126(9) Uani 0.380(12) 1 d D U P A 2
F14A F 0.0768(4) 0.784(2) 0.1734(19) 0.099(5) Uani 0.620(12) 1 d . U P A 1
F14B F 0.0777(6) 0.823(2) 0.260(3) 0.099(7) Uani 0.380(12) 1 d . U P A 2
F15A F 0.0941(4) 0.546(4) 0.0704(12) 0.126(6) Uani 0.620(12) 1 d D U P A 1
F15B F 0.0907(5) 0.693(4) 0.089(2) 0.092(7) Uani 0.380(12) 1 d D U P A 2
F16A F 0.0228(3) 0.482(2) 0.4280(10) 0.089(4) Uani 0.620(12) 1 d . U P A 1
F16B F 0.0259(5) 0.353(4) 0.377(3) 0.109(8) Uani 0.380(12) 1 d . U P A 2
F17A F 0.0213(3) 0.7199(18) 0.3165(13) 0.131(6) Uani 0.620(12) 1 d . U P A 1
F17B F 0.019670 0.641720 0.375290 0.105 Uani 0.3805 1 d . U P A 2
F18A F 0.0000(10) 0.482(5) 0.256(2) 0.074(6) Uani 0.620(12) 1 d . U P A 1
F18B F 0.0004(16) 0.462(8) 0.216(3) 0.073(9) Uani 0.380(12) 1 d . U P A 2
N2 N 0.08861(17) 0.5370(10) 0.3536(7) 0.0591(19) Uani 1 1 d . . . . .
H2A H 0.079362 0.562068 0.426544 0.071 Uiso 0.620(12) 1 calc R U P A 1
H2B H 0.078814 0.557840 0.426370 0.071 Uiso 0.380(12) 1 calc R U P A 2
C17 C 0.31789(19) 0.5033(10) 0.3990(8) 0.0453(19) Uani 1 1 d . . . . .
H17 H 0.343278 0.503355 0.406459 0.054 Uiso 1 1 calc R U . . .
C18 C 0.2970(2) 0.4222(10) 0.4861(7) 0.0433(18) Uani 1 1 d . . . . .
H18 H 0.308098 0.362919 0.553138 0.052 Uiso 1 1 calc R U . . .
C19 C 0.25987(19) 0.4253(9) 0.4780(7) 0.0401(18) Uani 1 1 d . . . . .
H19 H 0.245946 0.370255 0.540334 0.048 Uiso 1 1 calc R U . . .
C20 C 0.24263(17) 0.5084(8) 0.3793(7) 0.0350(16) Uani 1 1 d . . . . .
C21 C 0.26420(19) 0.5885(9) 0.2899(7) 0.0421(18) Uani 1 1 d . . . . .
H21 H 0.253311 0.645831 0.221636 0.050 Uiso 1 1 calc R U . . .
C22 C 0.3014(2) 0.5851(10) 0.2997(8) 0.047(2) Uani 1 1 d . . . . .
H22 H 0.315585 0.639452 0.237824 0.056 Uiso 1 1 calc R U . . .
C23 C 0.20246(18) 0.5137(8) 0.3700(7) 0.0348(16) Uani 1 1 d . . . . .
C24 C 0.1805(2) 0.4293(10) 0.4544(7) 0.0459(19) Uani 1 1 d . . . . .
H24 H 0.191194 0.365758 0.520114 0.055 Uiso 1 1 calc R U . . .
C25 C 0.14338(19) 0.4346(10) 0.4460(7) 0.0429(18) Uani 1 1 d . . . . .
H25 H 0.129193 0.375040 0.505535 0.052 Uiso 1 1 calc R U . . .
C26 C 0.12687(19) 0.5264(10) 0.3514(6) 0.0399(17) Uani 1 1 d . . . . .
C27 C 0.14817(19) 0.6127(10) 0.2683(7) 0.048(2) Uani 1 1 d . . . . .
H27 H 0.137344 0.678856 0.204153 0.058 Uiso 1 1 calc R U . . .
C28 C 0.18544(19) 0.6052(10) 0.2763(7) 0.0428(18) Uani 1 1 d . . . . .
H28 H 0.199508 0.664148 0.216178 0.051 Uiso 1 1 calc R U . . .
C29A C 0.0632(8) 0.514(3) 0.258(2) 0.054(4) Uani 0.620(12) 1 d D U P A 1
C29B C 0.0641(16) 0.518(5) 0.251(5) 0.078(7) Uani 0.380(12) 1 d D U P A 2
C30A C 0.0676(6) 0.325(4) 0.213(3) 0.088(5) Uani 0.620(12) 1 d . U P A 1
C30B C 0.0717(9) 0.398(5) 0.140(5) 0.088(7) Uani 0.380(12) 1 d . U P A 2
C31A C 0.0674(5) 0.631(4) 0.1480(19) 0.083(5) Uani 0.620(12) 1 d . U P A 1
C31B C 0.0599(10) 0.712(6) 0.211(5) 0.097(7) Uani 0.380(12) 1 d . U P A 2
C32A C 0.0250(7) 0.534(3) 0.315(3) 0.065(5) Uani 0.620(12) 1 d . U P A 1
C32B C 0.0280(14) 0.479(7) 0.310(7) 0.087(7) Uani 0.380(12) 1 d . U P A 2
F1 F 0.11552(13) -0.2363(7) 0.7787(6) 0.0851(19) Uani 1 1 d . . . . .
F2 F 0.06046(15) -0.2384(10) 0.8301(6) 0.096(2) Uani 1 1 d . . . . .
F3 F 0.07509(18) -0.3064(8) 0.6444(8) 0.098(2) Uani 1 1 d . . . . .
F4 F 0.10547(13) 0.0612(10) 0.8893(5) 0.091(2) Uani 1 1 d . . . . .
F5 F 0.08789(16) 0.2730(8) 0.7751(7) 0.095(2) Uani 1 1 d . . . . .
F6 F 0.04894(15) 0.1107(11) 0.8666(6) 0.120(3) Uani 1 1 d . . . . .
F7 F 0.03725(14) 0.1836(9) 0.6118(7) 0.091(2) Uani 1 1 d . . . . .
F8 F 0.04511(14) -0.0529(9) 0.5125(6) 0.0891(19) Uani 1 1 d . . . . .
F9 F 0.01660(12) -0.0566(8) 0.6853(6) 0.0851(18) Uani 1 1 d . . . . .
N1 N 0.10760(16) 0.0323(8) 0.6051(6) 0.0422(15) Uani 1 1 d . . . . .
H1 H 0.100343 0.068059 0.531785 0.051 Uiso 1 1 calc R U . . .
C1 C 0.33673(19) 0.0155(9) 0.6254(8) 0.0442(18) Uani 1 1 d . . . . .
H1A H 0.362192 0.018915 0.623233 0.053 Uiso 1 1 calc R U . . .
C2 C 0.3176(2) -0.0497(9) 0.5269(8) 0.0453(19) Uani 1 1 d . . . . .
H2 H 0.329974 -0.092215 0.456019 0.054 Uiso 1 1 calc R U . . .
C3 C 0.2806(2) -0.0539(9) 0.5304(7) 0.0413(18) Uani 1 1 d . . . . .
H3 H 0.267905 -0.100985 0.461871 0.050 Uiso 1 1 calc R U . . .
C4 C 0.26127(17) 0.0093(8) 0.6320(7) 0.0359(15) Uani 1 1 d . . . . .
C5 C 0.28104(18) 0.0716(9) 0.7306(6) 0.0367(16) Uani 1 1 d . . . . .
H5 H 0.268856 0.112327 0.802351 0.044 Uiso 1 1 calc R U . . .
C6 C 0.31818(19) 0.0763(10) 0.7279(7) 0.0439(18) Uani 1 1 d . . . . .
H6 H 0.331016 0.121533 0.796773 0.053 Uiso 1 1 calc R U . . .
C7 C 0.22136(17) 0.0098(9) 0.6323(7) 0.0343(15) Uani 1 1 d . . . . .
C8 C 0.20176(19) -0.0954(9) 0.5523(7) 0.0412(17) Uani 1 1 d . . . . .
H8 H 0.214321 -0.172034 0.498750 0.049 Uiso 1 1 calc R U . . .
C9 C 0.16471(19) -0.0927(10) 0.5477(6) 0.0399(17) Uani 1 1 d . . . . .
H9 H 0.152212 -0.167538 0.492759 0.048 Uiso 1 1 calc R U . . .
C10 C 0.14567(18) 0.0214(9) 0.6248(6) 0.0344(15) Uani 1 1 d . . . . .
C11 C 0.16470(18) 0.1235(10) 0.7058(7) 0.0386(17) Uani 1 1 d . . . . .
H11 H 0.152173 0.199132 0.760195 0.046 Uiso 1 1 calc R U . . .
C12 C 0.20149(19) 0.1181(9) 0.7096(6) 0.0362(16) Uani 1 1 d . . . . .
H12 H 0.213794 0.190549 0.766779 0.043 Uiso 1 1 calc R U . . .
C13 C 0.08036(19) -0.0096(11) 0.6943(8) 0.0455(18) Uani 1 1 d . . . . .
C14 C 0.0831(2) -0.1999(14) 0.7401(10) 0.067(3) Uani 1 1 d . . . . .
C15 C 0.0809(2) 0.1122(19) 0.8088(11) 0.083(3) Uani 1 1 d . . . . .
C16 C 0.0438(2) 0.0161(15) 0.6249(12) 0.071(3) Uani 1 1 d . . . . .

loop_
_atom_site_aniso_label
_atom_site_aniso_U_11
_atom_site_aniso_U_22
_atom_site_aniso_U_33
_atom_site_aniso_U_23
_atom_site_aniso_U_13
_atom_site_aniso_U_12
F10A 0.161(13) 0.088(9) 0.178(16) -0.007(10) -0.005(12) -0.038(9)
F10B 0.113(17) 0.056(12) 0.18(2) -0.001(15) 0.039(16) -0.006(11)
F11A 0.073(7) 0.138(14) 0.124(13) -0.077(11) -0.023(8) -0.007(9)
F11B 0.089(12) 0.17(2) 0.092(14) -0.042(15) -0.017(10) -0.034(14)
F12A 0.067(7) 0.112(10) 0.172(14) -0.096(10) -0.016(8) 0.023(7)
F12B 0.066(10) 0.106(15) 0.110(16) -0.052(13) 0.015(10) -0.006(10)
F13A 0.054(6) 0.212(17) 0.081(8) 0.070(9) -0.025(6) -0.032(10)
F13B 0.053(10) 0.111(15) 0.21(2) 0.069(15) -0.016(14) 0.015(11)
F14A 0.073(8) 0.110(12) 0.115(12) 0.062(11) -0.008(9) 0.003(8)
F14B 0.106(13) 0.043(9) 0.149(19) -0.001(13) 0.021(14) -0.005(8)
F15A 0.077(8) 0.239(19) 0.061(6) -0.001(11) -0.002(6) -0.024(12)
F15B 0.050(9) 0.148(18) 0.076(13) 0.062(14) -0.010(9) -0.009(12)
F16A 0.046(5) 0.151(11) 0.068(7) 0.031(8) 0.013(4) -0.005(7)
F16B 0.059(10) 0.148(18) 0.121(17) 0.066(16) 0.001(11) -0.031(13)
F17A 0.098(7) 0.143(11) 0.154(11) -0.046(9) -0.035(7) 0.076(7)
F17B 0.043 0.147 0.127 -0.060 0.027 -0.019
F18A 0.044(7) 0.100(12) 0.080(13) -0.005(11) -0.008(11) -0.016(7)
F18B 0.039(10) 0.107(16) 0.073(18) -0.025(15) -0.014(15) -0.003(9)
N2 0.043(3) 0.091(6) 0.043(4) 0.010(4) 0.002(3) 0.000(4)
C17 0.038(4) 0.042(4) 0.056(5) -0.010(4) -0.007(4) 0.003(3)
C18 0.052(4) 0.037(4) 0.040(4) -0.002(3) -0.009(4) 0.003(3)
C19 0.050(4) 0.034(4) 0.036(4) 0.000(3) 0.002(3) 0.001(3)
C20 0.043(4) 0.018(3) 0.044(4) 0.003(3) -0.003(3) -0.002(3)
C21 0.046(4) 0.032(4) 0.048(5) 0.006(4) -0.006(3) 0.001(3)
C22 0.045(4) 0.040(4) 0.055(5) 0.003(4) 0.001(4) -0.006(3)
C23 0.043(4) 0.022(3) 0.040(4) -0.001(3) 0.000(3) -0.003(3)
C24 0.054(5) 0.042(4) 0.042(4) 0.016(4) -0.001(4) 0.000(3)
C25 0.047(4) 0.045(4) 0.036(4) 0.009(4) 0.009(3) -0.005(3)
C26 0.045(4) 0.044(4) 0.031(4) 0.009(3) 0.005(3) -0.002(3)
C27 0.045(4) 0.056(5) 0.044(4) 0.025(4) -0.004(3) -0.002(4)
C28 0.043(4) 0.044(4) 0.041(4) 0.020(4) 0.002(3) -0.004(3)
C29A 0.034(6) 0.075(8) 0.053(7) -0.012(7) -0.011(6) 0.003(6)
C29B 0.054(11) 0.075(12) 0.104(13) 0.003(11) 0.002(11) -0.006(11)
C30A 0.067(9) 0.101(11) 0.097(10) -0.051(9) -0.012(8) -0.004(9)
C30B 0.072(11) 0.082(12) 0.111(14) -0.013(12) 0.003(11) -0.007(11)
C31A 0.053(8) 0.138(11) 0.058(8) 0.023(9) -0.015(7) -0.010(9)
C31B 0.073(12) 0.090(13) 0.127(14) 0.019(13) -0.001(12) -0.006(11)
C32A 0.039(7) 0.083(10) 0.074(9) -0.008(9) -0.003(7) 0.008(8)
C32B 0.050(12) 0.106(14) 0.107(13) -0.004(13) -0.002(12) -0.011(12)
F1 0.058(3) 0.082(4) 0.116(5) 0.052(4) 0.002(3) 0.007(3)
F2 0.065(3) 0.136(6) 0.086(4) 0.051(4) 0.014(3) -0.013(4)
F3 0.107(5) 0.061(4) 0.126(6) 0.009(4) 0.006(4) -0.012(3)
F4 0.057(3) 0.167(6) 0.050(3) -0.013(4) -0.007(3) -0.004(3)
F5 0.083(4) 0.074(4) 0.127(6) -0.041(4) -0.009(4) 0.016(3)
F6 0.051(3) 0.210(8) 0.098(5) -0.068(6) 0.021(3) 0.003(4)
F7 0.068(3) 0.091(4) 0.114(5) 0.013(4) -0.019(3) 0.022(3)
F8 0.060(3) 0.128(5) 0.079(4) -0.016(4) -0.019(3) -0.005(3)
F9 0.041(3) 0.117(5) 0.097(4) 0.013(4) -0.006(3) -0.010(3)
N1 0.045(3) 0.044(4) 0.037(4) 0.010(3) -0.002(3) -0.002(3)
C1 0.044(4) 0.032(4) 0.057(5) 0.009(4) 0.002(4) 0.001(3)
C2 0.052(4) 0.034(4) 0.049(5) 0.009(4) 0.013(4) 0.005(3)
C3 0.052(4) 0.032(4) 0.040(4) 0.007(3) -0.001(3) -0.001(3)
C4 0.044(4) 0.023(3) 0.041(4) 0.006(3) 0.005(3) 0.002(3)
C5 0.045(4) 0.039(4) 0.026(4) 0.001(3) -0.002(3) 0.000(3)
C6 0.045(4) 0.047(5) 0.040(4) -0.002(4) -0.003(3) -0.002(3)
C7 0.040(4) 0.024(3) 0.039(4) 0.002(3) 0.002(3) -0.003(3)
C8 0.050(4) 0.029(4) 0.045(4) -0.009(3) 0.007(3) 0.001(3)
C9 0.052(4) 0.038(4) 0.029(4) -0.008(3) -0.002(3) -0.006(3)
C10 0.048(4) 0.031(3) 0.024(3) 0.006(3) 0.002(3) 0.002(3)
C11 0.045(4) 0.035(4) 0.036(4) -0.003(3) 0.005(3) 0.001(3)
C12 0.052(4) 0.028(4) 0.029(4) 0.005(3) -0.001(3) -0.004(3)
C13 0.038(4) 0.056(5) 0.043(4) 0.008(4) -0.003(3) 0.001(4)
C14 0.056(5) 0.078(7) 0.066(6) 0.023(6) 0.001(5) -0.008(5)
C15 0.044(5) 0.125(11) 0.080(7) -0.018(8) 0.002(5) 0.007(6)
C16 0.050(5) 0.079(7) 0.084(7) -0.002(6) 0.001(5) 0.001(5)

loop_
_atom_type_symbol
_atom_type_description
_atom_type_scat_dispersion_real
_atom_type_scat_dispersion_imag
_atom_type_scat_source
C C 0.0137 0.0067 'International Tables Vol C Tables 4.2.6.8 and 6.1.1.4'
H H 0.0000 0.0000 'International Tables Vol C Tables 4.2.6.8 and 6.1.1.4'
F F 0.0583 0.0400 'International Tables Vol C Tables 4.2.6.8 and 6.1.1.4'
N N 0.0241 0.0134 'International Tables Vol C Tables 4.2.6.8 and 6.1.1.4'

loop_
_geom_angle_atom_site_label_1
_geom_angle_atom_site_label_2
_geom_angle_atom_site_label_3
_geom_angle
_geom_angle_site_symmetry_1
_geom_angle_site_symmetry_3
_geom_angle_publ_flag
C26 N2 H2A 114.8 . . ?
C26 N2 H2B 116.1 . . ?
C26 N2 C29B 128(2) . . ?
C29A N2 H2A 114.8 . . ?
C29A N2 C26 130.5(13) . . ?
C29B N2 H2B 116.1 . . ?
C18 C17 H17 120.5 . . ?
C18 C17 C22 118.9(7) . . ?
C22 C17 H17 120.5 . . ?
C17 C18 H18 119.5 . . ?
C17 C18 C19 121.0(7) . . ?
C19 C18 H18 119.5 . . ?
C18 C19 H19 119.5 . . ?
C18 C19 C20 121.0(7) . . ?
C20 C19 H19 119.5 . . ?
C19 C20 C21 117.5(6) . . ?
C19 C20 C23 121.4(6) . . ?
C21 C20 C23 121.0(6) . . ?
C20 C21 H21 119.6 . . ?
C22 C21 C20 120.8(7) . . ?
C22 C21 H21 119.6 . . ?
C17 C22 C21 120.7(7) . . ?
C17 C22 H22 119.7 . . ?
C21 C22 H22 119.7 . . ?
C24 C23 C20 122.2(6) . . ?
C24 C23 C28 116.5(6) . . ?
C28 C23 C20 121.3(6) . . ?
C23 C24 H24 118.9 . . ?
C23 C24 C25 122.2(7) . . ?
C25 C24 H24 118.9 . . ?
C24 C25 H25 119.8 . . ?
C26 C25 C24 120.4(7) . . ?
C26 C25 H25 119.8 . . ?
C25 C26 N2 117.4(6) . . ?
C27 C26 N2 124.2(7) . . ?
C27 C26 C25 118.2(6) . . ?
C26 C27 H27 119.4 . . ?
C26 C27 C28 121.2(7) . . ?
C28 C27 H27 119.4 . . ?
C23 C28 C27 121.5(6) . . ?
C23 C28 H28 119.2 . . ?
C27 C28 H28 119.2 . . ?
N2 C29A C30A 105.9(17) . . ?
N2 C29A C31A 115.6(19) . . ?
N2 C29A C32A 108.0(19) . . ?
C30A C29A C32A 108(2) . . ?
C31A C29A C30A 108(2) . . ?
C31A C29A C32A 110(2) . . ?
N2 C29B C30B 123(4) . . ?
N2 C29B C31B 100(4) . . ?
N2 C29B C32B 105(4) . . ?
C30B C29B C31B 112(4) . . ?
C32B C29B C30B 112(4) . . ?
C32B C29B C31B 102(4) . . ?
F10A C30A C29A 105.5(18) . . ?
F11A C30A F10A 109(2) . . ?
F11A C30A C29A 109(3) . . ?
F12A C30A F10A 103(3) . . ?
F12A C30A F11A 112.6(18) . . ?
F12A C30A C29A 117(2) . . ?
F10B C30B C29B 101(3) . . ?
F11B C30B F10B 101(3) . . ?
F11B C30B C29B 112(3) . . ?
F12B C30B F10B 106(3) . . ?
F12B C30B F11B 116(4) . . ?
F12B C30B C29B 118(4) . . ?
F13A C31A F15A 107.6(17) . . ?
F13A C31A C29A 111.5(18) . . ?
F14A C31A F13A 107(2) . . ?
F14A C31A F15A 111(2) . . ?
F14A C31A C29A 115(2) . . ?
F15A C31A C29A 105(2) . . ?
F13B C31B F14B 119(4) . . ?
F13B C31B F15B 91(3) . . ?
F13B C31B C29B 121(4) . . ?
F14B C31B F15B 92(3) . . ?
F14B C31B C29B 120(4) . . ?
C29B C31B F15B 93(3) . . ?
F16A C32A F17A 107(2) . . ?
F16A C32A C29A 113.8(19) . . ?
F17A C32A C29A 101(2) . . ?
F18A C32A F16A 110(3) . . ?
F18A C32A F17A 105(3) . . ?
F18A C32A C29A 118(3) . . ?
F16B C32B F17B 112(5) . . ?
F16B C32B F18B 107(5) . . ?
F16B C32B C29B 118(4) . . ?
F17B C32B C29B 103(4) . . ?
F18B C32B F17B 105(4) . . ?
F18B C32B C29B 111(5) . . ?
C10 N1 H1 117.0 . . ?
C13 N1 H1 117.0 . . ?
C13 N1 C10 126.0(6) . . ?
C2 C1 H1A 120.6 . . ?
C2 C1 C6 118.8(6) . . ?
C6 C1 H1A 120.6 . . ?
C1 C2 H2 119.8 . . ?
C1 C2 C3 120.3(7) . . ?
C3 C2 H2 119.8 . . ?
C2 C3 H3 119.0 . . ?
C2 C3 C4 121.9(7) . . ?
C4 C3 H3 119.0 . . ?
C3 C4 C7 121.2(7) . . ?
C5 C4 C3 116.7(6) . . ?
C5 C4 C7 122.1(6) . . ?
C4 C5 H5 119.1 . . ?
C4 C5 C6 121.8(7) . . ?
C6 C5 H5 119.1 . . ?
C1 C6 C5 120.5(7) . . ?
C1 C6 H6 119.8 . . ?
C5 C6 H6 119.8 . . ?
C8 C7 C4 121.5(6) . . ?
C8 C7 C12 116.2(6) . . ?
C12 C7 C4 122.3(6) . . ?
C7 C8 H8 118.7 . . ?
C9 C8 C7 122.5(7) . . ?
C9 C8 H8 118.7 . . ?
C8 C9 H9 120.2 . . ?
C8 C9 C10 119.6(6) . . ?
C10 C9 H9 120.2 . . ?
C9 C10 N1 116.7(6) . . ?
C11 C10 N1 124.7(6) . . ?
C11 C10 C9 118.4(6) . . ?
C10 C11 H11 119.4 . . ?
C12 C11 C10 121.2(6) . . ?
C12 C11 H11 119.4 . . ?
C7 C12 H12 119.0 . . ?
C11 C12 C7 122.1(6) . . ?
C11 C12 H12 119.0 . . ?
N1 C13 C14 112.4(7) . . ?
N1 C13 C15 112.7(7) . . ?
N1 C13 C16 105.5(7) . . ?
C14 C13 C16 109.1(7) . . ?
C15 C13 C14 108.6(8) . . ?
C15 C13 C16 108.3(7) . . ?
F1 C14 F2 108.0(8) . . ?
F1 C14 F3 108.3(9) . . ?
F1 C14 C13 111.3(7) . . ?
F2 C14 F3 106.5(8) . . ?
F2 C14 C13 113.9(9) . . ?
F3 C14 C13 108.6(8) . . ?
F4 C15 F6 107.9(9) . . ?
F4 C15 C13 110.5(9) . . ?
F5 C15 F4 108.9(10) . . ?
F5 C15 F6 108.1(10) . . ?
F5 C15 C13 110.7(10) . . ?
F6 C15 C13 110.6(9) . . ?
F7 C16 F8 107.6(10) . . ?
F7 C16 F9 108.9(8) . . ?
F7 C16 C13 109.6(8) . . ?
F8 C16 F9 107.8(9) . . ?
F8 C16 C13 110.7(8) . . ?
F9 C16 C13 112.1(9) . . ?

loop_
_geom_bond_atom_site_label_1
_geom_bond_atom_site_label_2
_geom_bond_distance
_geom_bond_site_symmetry_2
_geom_bond_publ_flag
F10A C30A 1.43(4) . ?
F10B C30B 1.53(5) . ?
F11A C30A 1.38(3) . ?
F11B C30B 1.35(5) . ?
F12A C30A 1.23(2) . ?
F12B C30B 1.22(4) . ?
F13A C31A 1.357(19) . ?
F13B C31B 1.17(4) . ?
F14A C31A 1.26(3) . ?
F14B C31B 1.21(5) . ?
F15A C31A 1.46(3) . ?
F15B C31B 1.76(5) . ?
F16A C32A 1.28(3) . ?
F16B C32B 1.22(6) . ?
F17A C32A 1.45(3) . ?
F17B C32B 1.48(5) . ?
F18A C32A 1.20(4) . ?
F18B C32B 1.45(8) . ?
N2 H2A 0.8800 . ?
N2 H2B 0.8800 . ?
N2 C26 1.429(9) . ?
N2 C29A 1.41(3) . ?
N2 C29B 1.44(6) . ?
C17 H17 0.9500 . ?
C17 C18 1.372(11) . ?
C17 C22 1.387(11) . ?
C18 H18 0.9500 . ?
C18 C19 1.386(10) . ?
C19 H19 0.9500 . ?
C19 C20 1.398(9) . ?
C20 C21 1.399(9) . ?
C20 C23 1.501(9) . ?
C21 H21 0.9500 . ?
C21 C22 1.390(10) . ?
C22 H22 0.9500 . ?
C23 C24 1.387(10) . ?
C23 C28 1.387(10) . ?
C24 H24 0.9500 . ?
C24 C25 1.387(10) . ?
C25 H25 0.9500 . ?
C25 C26 1.386(10) . ?
C26 C27 1.370(10) . ?
C27 H27 0.9500 . ?
C27 C28 1.393(10) . ?
C28 H28 0.9500 . ?
C29A C30A 1.55(4) . ?
C29A C31A 1.50(3) . ?
C29A C32A 1.56(4) . ?
C29B C30B 1.54(7) . ?
C29B C31B 1.57(5) . ?
C29B C32B 1.52(8) . ?
F1 C14 1.310(10) . ?
F2 C14 1.319(11) . ?
F3 C14 1.352(13) . ?
F4 C15 1.322(12) . ?
F5 C15 1.320(14) . ?
F6 C15 1.344(11) . ?
F7 C16 1.324(12) . ?
F8 C16 1.325(12) . ?
F9 C16 1.330(11) . ?
N1 H1 0.8800 . ?
N1 C10 1.437(9) . ?
N1 C13 1.435(9) . ?
C1 H1A 0.9500 . ?
C1 C2 1.373(11) . ?
C1 C6 1.385(10) . ?
C2 H2 0.9500 . ?
C2 C3 1.382(10) . ?
C3 H3 0.9500 . ?
C3 C4 1.399(10) . ?
C4 C5 1.380(10) . ?
C4 C7 1.488(9) . ?
C5 H5 0.9500 . ?
C5 C6 1.385(9) . ?
C6 H6 0.9500 . ?
C7 C8 1.392(10) . ?
C7 C12 1.394(9) . ?
C8 H8 0.9500 . ?
C8 C9 1.382(10) . ?
C9 H9 0.9500 . ?
C9 C10 1.403(9) . ?
C10 C11 1.374(10) . ?
C11 H11 0.9500 . ?
C11 C12 1.373(9) . ?
C12 H12 0.9500 . ?
C13 C14 1.554(13) . ?
C13 C15 1.553(14) . ?
C13 C16 1.567(12) . ?

loop_
_geom_torsion_atom_site_label_1
_geom_torsion_atom_site_label_2
_geom_torsion_atom_site_label_3
_geom_torsion_atom_site_label_4
_geom_torsion
_geom_torsion_site_symmetry_1
_geom_torsion_site_symmetry_2
_geom_torsion_site_symmetry_3
_geom_torsion_site_symmetry_4
_geom_torsion_publ_flag
N2 C26 C27 C28 175.9(7) . . . . ?
N2 C29A C30A F10A 70(2) . . . . ?
N2 C29A C30A F11A -173(2) . . . . ?
N2 C29A C30A F12A -44(3) . . . . ?
N2 C29A C31A F13A -160(2) . . . . ?
N2 C29A C31A F14A -38(3) . . . . ?
N2 C29A C31A F15A 84(2) . . . . ?
N2 C29A C32A F16A -32(3) . . . . ?
N2 C29A C32A F17A 82(2) . . . . ?
N2 C29A C32A F18A -164(3) . . . . ?
N2 C29B C30B F10B 86(4) . . . . ?
N2 C29B C30B F11B -168(3) . . . . ?
N2 C29B C30B F12B -29(6) . . . . ?
N2 C29B C31B F13B -167(4) . . . . ?
N2 C29B C31B F14B 5(6) . . . . ?
N2 C29B C31B F15B 100(3) . . . . ?
N2 C29B C32B F16B -58(6) . . . . ?
N2 C29B C32B F17B 66(4) . . . . ?
N2 C29B C32B F18B 178(4) . . . . ?
C17 C18 C19 C20 1.3(11) . . . . ?
C18 C17 C22 C21 1.4(11) . . . . ?
C18 C19 C20 C21 -0.3(10) . . . . ?
C18 C19 C20 C23 -179.6(6) . . . . ?
C19 C20 C21 C22 -0.1(10) . . . . ?
C19 C20 C23 C24 -3.5(10) . . . . ?
C19 C20 C23 C28 176.0(7) . . . . ?
C20 C21 C22 C17 -0.5(11) . . . . ?
C20 C23 C24 C25 179.8(7) . . . . ?
C20 C23 C28 C27 -179.0(7) . . . . ?
C21 C20 C23 C24 177.2(7) . . . . ?
C21 C20 C23 C28 -3.3(10) . . . . ?
C22 C17 C18 C19 -1.8(11) . . . . ?
C23 C20 C21 C22 179.2(7) . . . . ?
C23 C24 C25 C26 -0.1(12) . . . . ?
C24 C23 C28 C27 0.5(11) . . . . ?
C24 C25 C26 N2 -175.5(7) . . . . ?
C24 C25 C26 C27 -0.9(12) . . . . ?
C25 C26 C27 C28 1.7(12) . . . . ?
C26 N2 C29A C30A 62(2) . . . . ?
C26 N2 C29A C31A -58(3) . . . . ?
C26 N2 C29A C32A 177.6(12) . . . . ?
C26 N2 C29B C30B 32(4) . . . . ?
C26 N2 C29B C31B -93(3) . . . . ?
C26 N2 C29B C32B 161(2) . . . . ?
C26 C27 C28 C23 -1.5(12) . . . . ?
C28 C23 C24 C25 0.3(11) . . . . ?
C29A N2 C26 C25 -134.4(14) . . . . ?
C29A N2 C26 C27 51.4(17) . . . . ?
C29B N2 C26 C25 -137(2) . . . . ?
C29B N2 C26 C27 49(2) . . . . ?
C30A C29A C31A F13A 81(3) . . . . ?
C30A C29A C31A F14A -156(2) . . . . ?
C30A C29A C31A F15A -35(2) . . . . ?
C30A C29A C32A F16A 82(3) . . . . ?
C30A C29A C32A F17A -163.6(19) . . . . ?
C30A C29A C32A F18A -50(3) . . . . ?
C30B C29B C31B F13B 61(6) . . . . ?
C30B C29B C31B F14B -127(5) . . . . ?
C30B C29B C31B F15B -32(4) . . . . ?
C30B C29B C32B F16B 78(6) . . . . ?
C30B C29B C32B F17B -158(4) . . . . ?
C30B C29B C32B F18B -47(5) . . . . ?
C31A C29A C30A F10A -165.0(18) . . . . ?
C31A C29A C30A F11A -49(3) . . . . ?
C31A C29A C30A F12A 81(3) . . . . ?
C31A C29A C32A F16A -160(2) . . . . ?
C31A C29A C32A F17A -45(3) . . . . ?
C31A C29A C32A F18A 69(3) . . . . ?
C31B C29B C30B F10B -155(4) . . . . ?
C31B C29B C30B F11B -48(5) . . . . ?
C31B C29B C30B F12B 90(5) . . . . ?
C31B C29B C32B F16B -162(5) . . . . ?
C31B C29B C32B F17B -38(5) . . . . ?
C31B C29B C32B F18B 74(5) . . . . ?
C32A C29A C30A F10A -45(2) . . . . ?
C32A C29A C30A F11A 71(3) . . . . ?
C32A C29A C30A F12A -159(3) . . . . ?
C32A C29A C31A F13A -37(3) . . . . ?
C32A C29A C31A F14A 85(3) . . . . ?
C32A C29A C31A F15A -152.9(19) . . . . ?
C32B C29B C30B F10B -40(5) . . . . ?
C32B C29B C30B F11B 66(5) . . . . ?
C32B C29B C30B F12B -155(5) . . . . ?
C32B C29B C31B F13B -59(6) . . . . ?
C32B C29B C31B F14B 114(5) . . . . ?
C32B C29B C31B F15B -152(4) . . . . ?
N1 C10 C11 C12 -172.9(6) . . . . ?
N1 C13 C14 F1 51.9(11) . . . . ?
N1 C13 C14 F2 174.3(8) . . . . ?
N1 C13 C14 F3 -67.3(9) . . . . ?
N1 C13 C15 F4 -82.1(11) . . . . ?
N1 C13 C15 F5 38.7(10) . . . . ?
N1 C13 C15 F6 158.5(9) . . . . ?
N1 C13 C16 F7 -73.9(10) . . . . ?
N1 C13 C16 F8 44.6(10) . . . . ?
N1 C13 C16 F9 165.0(8) . . . . ?
C1 C2 C3 C4 0.9(11) . . . . ?
C2 C1 C6 C5 -0.2(11) . . . . ?
C2 C3 C4 C5 -1.9(10) . . . . ?
C2 C3 C4 C7 177.7(6) . . . . ?
C3 C4 C5 C6 1.9(10) . . . . ?
C3 C4 C7 C8 19.3(10) . . . . ?
C3 C4 C7 C12 -158.9(7) . . . . ?
C4 C5 C6 C1 -0.9(11) . . . . ?
C4 C7 C8 C9 -177.6(7) . . . . ?
C4 C7 C12 C11 177.1(6) . . . . ?
C5 C4 C7 C8 -161.1(7) . . . . ?
C5 C4 C7 C12 20.7(10) . . . . ?
C6 C1 C2 C3 0.2(11) . . . . ?
C7 C4 C5 C6 -177.7(7) . . . . ?
C7 C8 C9 C10 0.9(11) . . . . ?
C8 C7 C12 C11 -1.1(10) . . . . ?
C8 C9 C10 N1 172.9(6) . . . . ?
C8 C9 C10 C11 -2.1(11) . . . . ?
C9 C10 C11 C12 1.7(10) . . . . ?
C10 N1 C13 C14 -58.6(10) . . . . ?
C10 N1 C13 C15 64.6(10) . . . . ?
C10 N1 C13 C16 -177.5(7) . . . . ?
C10 C11 C12 C7 0.0(11) . . . . ?
C12 C7 C8 C9 0.7(11) . . . . ?
C13 N1 C10 C9 118.8(8) . . . . ?
C13 N1 C10 C11 -66.6(10) . . . . ?
C14 C13 C15 F4 43.2(11) . . . . ?
C14 C13 C15 F5 163.9(7) . . . . ?
C14 C13 C15 F6 -76.3(11) . . . . ?
C14 C13 C16 F7 165.1(9) . . . . ?
C14 C13 C16 F8 -76.4(10) . . . . ?
C14 C13 C16 F9 44.0(11) . . . . ?
C15 C13 C14 F1 -73.5(10) . . . . ?
C15 C13 C14 F2 48.8(10) . . . . ?
C15 C13 C14 F3 167.3(7) . . . . ?
C15 C13 C16 F7 47.0(11) . . . . ?
C15 C13 C16 F8 165.5(9) . . . . ?
C15 C13 C16 F9 -74.1(11) . . . . ?
C16 C13 C14 F1 168.6(9) . . . . ?
C16 C13 C14 F2 -69.0(11) . . . . ?
C16 C13 C14 F3 49.5(10) . . . . ?
C16 C13 C15 F4 161.6(9) . . . . ?
C16 C13 C15 F5 -77.7(9) . . . . ?
C16 C13 C15 F6 42.1(12) . . . . ?
